data_4038103
loop_
_publ_author_name
'Blahun, Oleksandr P.'
'Rozhenko, Alexander B.'
'Rusanov, Eduard'
'Zhersh, Serhii'
'Tolmachev, Andrey A.'
'Volochnyuk, Dmitriy M.'
'Grygorenko, Oleksandr O.'

_publ_section_title
;
 Twisting and turning the sulfonamide bond: synthetic, quantum chemical
 and crystallographic study.
;
_journal_name_full 'The Journal of organic chemistry'
_journal_paper_doi 10.1021/acs.joc.9b03394
_journal_year 2020
_chemical_formula_moiety 'C6 H11 N O2 S'
_chemical_formula_sum 'C6 H11 N O2 S'
_chemical_formula_weight 161.22
_space_group_crystal_system monoclinic
_space_group_IT_number 15
_space_group_name_Hall '-C 2yc'
_space_group_name_H-M_alt 'C 1 2/c 1'
_atom_sites_solution_hydrogens geom
_audit_creation_method SHELXL-2016/4
_cell_angle_alpha 90
_cell_angle_beta 121.185(4)
_cell_angle_gamma 90
_cell_formula_units_Z 8
_cell_length_a 20.4870(9)
_cell_length_b 7.8317(3)
_cell_length_c 10.8348(4)
_cell_measurement_reflns_used 1812
_cell_measurement_temperature 173(2)
_cell_measurement_theta_max 23.36
_cell_measurement_theta_min 2.32
_cell_volume 1487.22(12)
_computing_cell_refinement 'Bruker SAINT'
_computing_data_collection 'Bruker APEX2'
_computing_data_reduction 'Bruker SAINT'
_computing_molecular_graphics 'Bruker SHELXTL'
_computing_publication_material 'Bruker SHELXTL'
_computing_structure_refinement 'SHELXL-2016/4 (Sheldrick, 2016)'
_computing_structure_solution 'SHELXS-97 (Sheldrick 2008)'
_diffrn_ambient_temperature 173(2)
_diffrn_measured_fraction_theta_full 1.000
_diffrn_measured_fraction_theta_max 0.999
_diffrn_measurement_device_type 'Bruker APEX-II CCD'
_diffrn_measurement_method '\f and \w scans'
_diffrn_radiation_type MoK\a
_diffrn_radiation_wavelength 0.71073
_diffrn_reflns_av_R_equivalents 0.0683
_diffrn_reflns_av_unetI/netI 0.0543
_diffrn_reflns_Laue_measured_fraction_full 1.000
_diffrn_reflns_Laue_measured_fraction_max 0.999
_diffrn_reflns_limit_h_max 25
_diffrn_reflns_limit_h_min -25
_diffrn_reflns_limit_k_max 9
_diffrn_reflns_limit_k_min -9
_diffrn_reflns_limit_l_max 13
_diffrn_reflns_limit_l_min -13
_diffrn_reflns_number 9753
_diffrn_reflns_point_group_measured_fraction_full 1.000
_diffrn_reflns_point_group_measured_fraction_max 0.999
_diffrn_reflns_theta_full 25.242
_diffrn_reflns_theta_max 26.277
_diffrn_reflns_theta_min 2.324
_diffrn_source 'sealed tube'
_exptl_absorpt_coefficient_mu 0.372
_exptl_absorpt_correction_T_max 0.75
_exptl_absorpt_correction_T_min 0.64
_exptl_absorpt_correction_type multi-scan
_exptl_absorpt_process_details SADABS
_exptl_crystal_colour colourless
_exptl_crystal_density_diffrn 1.440
_exptl_crystal_description plate
_exptl_crystal_F_000 688
_exptl_crystal_size_max 0.310
_exptl_crystal_size_mid 0.150
_exptl_crystal_size_min 0.050
_refine_diff_density_max 0.260
_refine_diff_density_min -0.353
_refine_diff_density_rms 0.058
_refine_ls_extinction_method none
_refine_ls_goodness_of_fit_ref 0.971
_refine_ls_hydrogen_treatment constr
_refine_ls_matrix_type full
_refine_ls_number_parameters 91
_refine_ls_number_reflns 1520
_refine_ls_number_restraints 0
_refine_ls_restrained_S_all 0.971
_refine_ls_R_factor_all 0.0547
_refine_ls_R_factor_gt 0.0402
_refine_ls_shift/su_max 0.000
_refine_ls_shift/su_mean 0.000
_refine_ls_structure_factor_coef Fsqd
_refine_ls_weighting_details 'w=1/[\s^2^(Fo^2^)+(0.0492P)^2^] where P=(Fo^2^+2Fc^2^)/3'
_refine_ls_weighting_scheme calc
_refine_ls_wR_factor_gt 0.0934
_refine_ls_wR_factor_ref 0.0976
_reflns_Friedel_coverage 0.000
_reflns_number_gt 1147
_reflns_number_total 1520
_reflns_threshold_expression 'I > 2\s(I)'
_cod_data_source_file jo9b03394_si_004.cif
_cod_data_source_block xray145
_cod_original_cell_volume 1487.21(11)
_cod_original_sg_symbol_H-M 'C 2/c'
_cod_database_code 4038103
_shelx_shelxl_version_number 2016/4
_shelx_space_group_comment
;
The symmetry employed for this shelxl refinement is uniquely defined
by the following loop, which should always be used as a source of
symmetry information in preference to the above space-group names.
They are only intended as comments.
;
_shelx_estimated_absorpt_t_min 0.893
_shelx_estimated_absorpt_t_max 0.982

loop_
_space_group_symop_operation_xyz
'x, y, z'
'-x, y, -z+1/2'
'x+1/2, y+1/2, z'
'-x+1/2, y+1/2, -z+1/2'
'-x, -y, -z'
'x, -y, z-1/2'
'-x+1/2, -y+1/2, -z'
'x+1/2, -y+1/2, z-1/2'

loop_
_atom_site_label
_atom_site_type_symbol
_atom_site_fract_x
_atom_site_fract_y
_atom_site_fract_z
_atom_site_U_iso_or_equiv
_atom_site_adp_type
_atom_site_occupancy
_atom_site_site_symmetry_order
_atom_site_calc_flag
_atom_site_refinement_flags_posn
_atom_site_refinement_flags_adp
_atom_site_refinement_flags_occupancy
_atom_site_disorder_assembly
_atom_site_disorder_group
S1 S 0.27625(3) 0.10828(7) 0.71545(6) 0.0252(2) Uani 1 1 d . . . . .
O1 O 0.31874(9) -0.02764(18) 0.69992(17) 0.0317(4) Uani 1 1 d . . . . .
O2 O 0.20580(8) 0.1531(2) 0.58723(16) 0.0331(4) Uani 1 1 d . . . . .
N1 N 0.32882(9) 0.2768(2) 0.80054(19) 0.0240(4) Uani 1 1 d . . . . .
C1 C 0.39097(12) 0.3465(3) 0.7855(3) 0.0292(6) Uani 1 1 d . . . . .
H1A H 0.396312 0.470078 0.807693 0.035 Uiso 1 1 calc R U . . .
H1B H 0.377846 0.332828 0.684278 0.035 Uiso 1 1 calc R U . . .
C2 C 0.46684(12) 0.2578(3) 0.8853(3) 0.0317(6) Uani 1 1 d . . . . .
H2A H 0.465968 0.141737 0.848249 0.038 Uiso 1 1 calc R U . . .
H2B H 0.508633 0.322587 0.886390 0.038 Uiso 1 1 calc R U . . .
C3 C 0.48196(11) 0.2452(3) 1.0381(2) 0.0319(6) Uani 1 1 d . . . . .
H3A H 0.532111 0.190446 1.101280 0.038 Uiso 1 1 calc R U . . .
H3B H 0.483629 0.361276 1.075836 0.038 Uiso 1 1 calc R U . . .
C4 C 0.41994(12) 0.1416(3) 1.0403(2) 0.0299(6) Uani 1 1 d . . . . .
H4A H 0.430752 0.134433 1.140402 0.036 Uiso 1 1 calc R U . . .
H4B H 0.419789 0.024068 1.006410 0.036 Uiso 1 1 calc R U . . .
C5 C 0.34199(11) 0.2226(3) 0.9442(2) 0.0247(5) Uani 1 1 d . . . . .
H5 H 0.333077 0.318894 0.994314 0.030 Uiso 1 1 calc R U . . .
C6 C 0.27453(12) 0.0963(3) 0.8780(2) 0.0265(5) Uani 1 1 d . . . . .
H6A H 0.227345 0.141982 0.869605 0.032 Uiso 1 1 calc R U . . .
H6B H 0.287159 -0.018000 0.923687 0.032 Uiso 1 1 calc R U . . .

loop_
_atom_site_aniso_label
_atom_site_aniso_U_11
_atom_site_aniso_U_22
_atom_site_aniso_U_33
_atom_site_aniso_U_23
_atom_site_aniso_U_13
_atom_site_aniso_U_12
S1 0.0258(3) 0.0302(3) 0.0178(3) -0.0015(2) 0.0100(3) -0.0026(2)
O1 0.0387(9) 0.0306(9) 0.0311(10) -0.0039(8) 0.0219(8) 0.0018(7)
O2 0.0263(8) 0.0442(10) 0.0184(9) 0.0009(7) 0.0042(7) -0.0032(7)
N1 0.0232(9) 0.0294(10) 0.0177(10) 0.0001(8) 0.0093(8) -0.0018(8)
C1 0.0250(12) 0.0340(13) 0.0263(13) 0.0039(10) 0.0116(11) -0.0028(10)
C2 0.0253(12) 0.0381(14) 0.0314(15) 0.0020(11) 0.0144(11) -0.0009(10)
C3 0.0214(12) 0.0403(14) 0.0250(14) -0.0001(11) 0.0057(11) -0.0006(10)
C4 0.0283(13) 0.0384(14) 0.0189(13) 0.0019(10) 0.0093(11) 0.0006(10)
C5 0.0249(12) 0.0289(13) 0.0188(12) -0.0018(10) 0.0102(10) -0.0005(9)
C6 0.0272(12) 0.0340(13) 0.0207(12) -0.0008(10) 0.0140(10) -0.0004(10)

loop_
_atom_type_symbol
_atom_type_description
_atom_type_scat_dispersion_real
_atom_type_scat_dispersion_imag
_atom_type_scat_source
C C 0.0033 0.0016 'International Tables Vol C Tables 4.2.6.8 and 6.1.1.4'
H H 0.0000 0.0000 'International Tables Vol C Tables 4.2.6.8 and 6.1.1.4'
N N 0.0061 0.0033 'International Tables Vol C Tables 4.2.6.8 and 6.1.1.4'
O O 0.0106 0.0060 'International Tables Vol C Tables 4.2.6.8 and 6.1.1.4'
S S 0.1246 0.1234 'International Tables Vol C Tables 4.2.6.8 and 6.1.1.4'

loop_
_geom_angle_atom_site_label_1
_geom_angle_atom_site_label_2
_geom_angle_atom_site_label_3
_geom_angle
_geom_angle_site_symmetry_1
_geom_angle_site_symmetry_3
_geom_angle_publ_flag
O2 S1 O1 115.70(10) . . ?
O2 S1 N1 112.56(9) . . ?
O1 S1 N1 113.43(9) . . ?
O2 S1 C6 116.42(10) . . ?
O1 S1 C6 113.52(10) . . ?
N1 S1 C6 80.29(10) . . ?
C1 N1 C5 121.39(16) . . ?
C1 N1 S1 125.94(16) . . ?
C5 N1 S1 93.90(12) . . ?
N1 C1 C2 112.05(18) . . ?
C3 C2 C1 111.07(18) . . ?
C4 C3 C2 110.56(19) . . ?
C3 C4 C5 110.90(18) . . ?
N1 C5 C4 112.94(17) . . ?
N1 C5 C6 93.60(16) . . ?
C4 C5 C6 114.92(18) . . ?
C5 C6 S1 87.38(13) . . ?

loop_
_geom_bond_atom_site_label_1
_geom_bond_atom_site_label_2
_geom_bond_distance
_geom_bond_site_symmetry_2
_geom_bond_publ_flag
S1 O2 1.4352(15) . ?
S1 O1 1.4390(15) . ?
S1 N1 1.6502(18) . ?
S1 C6 1.782(2) . ?
N1 C1 1.470(3) . ?
N1 C5 1.497(3) . ?
C1 C2 1.526(3) . ?
C2 C3 1.521(3) . ?
C3 C4 1.519(3) . ?
C4 C5 1.521(3) . ?
C5 C6 1.541(3) . ?
